data_4115593
loop_
_publ_author_name
'Annabel D. Cutland'
'Jason A. Halfen'
'Jeff W. Kampf'
'Vincent L. Pecoraro'

_publ_section_title
;
 Chiral 15-Metallacrown-5 Complexes Differentially Bind Carboxylate Anions
;
_journal_name_full 'Journal of the American Chemical Society'
_journal_page_first 6211
_journal_page_last 6212
_journal_paper_doi 10.1021/ja015610t
_journal_volume 123
_journal_year 2001
_chemical_formula_sum 'C107 H128 Cu10 Gd2 N20 O43'
_chemical_formula_weight 3332.17
_chemical_name_systematic
;
 ?
;
_space_group_IT_number 4
_symmetry_cell_setting monoclinic
_symmetry_space_group_name_Hall 'P 2yb'
_symmetry_space_group_name_H-M 'P 1 21 1'
_atom_sites_solution_hydrogens geom
_atom_sites_solution_primary direct
_atom_sites_solution_secondary difmap
_audit_creation_method SHELXL-97
_cell_angle_alpha 90.00
_cell_angle_beta 102.185(3)
_cell_angle_gamma 90.00
_cell_formula_units_Z 2
_cell_length_a 15.098(3)
_cell_length_b 28.257(6)
_cell_length_c 16.887(3)
_cell_measurement_reflns_used 7087
_cell_measurement_temperature 158(2)
_cell_measurement_theta_max 24.02
_cell_measurement_theta_min 2.16
_cell_volume 7042(2)
_computing_cell_refinement 'Bruker SMART'
_computing_data_collection 'Bruker SMART'
_computing_data_reduction 'Bruker SHELXTL'
_computing_molecular_graphics 'Bruker SHELXTL'
_computing_publication_material 'Bruker SHELXTL'
_computing_structure_refinement 'Bruker SHELXTL'
_computing_structure_solution 'Bruker SHELXTL'
_diffrn_ambient_temperature 158(2)
_diffrn_measured_fraction_theta_full 0.998
_diffrn_measured_fraction_theta_max 0.998
_diffrn_measurement_device_type 'CCD area detector'
_diffrn_measurement_method 'phi and omega scans'
_diffrn_radiation_monochromator graphite
_diffrn_radiation_source 'sealed tube'
_diffrn_radiation_type MoK\a
_diffrn_radiation_wavelength 0.71073
_diffrn_reflns_av_R_equivalents 0.0572
_diffrn_reflns_av_sigmaI/netI 0.0720
_diffrn_reflns_limit_h_max 17
_diffrn_reflns_limit_h_min -17
_diffrn_reflns_limit_k_max 33
_diffrn_reflns_limit_k_min -33
_diffrn_reflns_limit_l_max 19
_diffrn_reflns_limit_l_min -19
_diffrn_reflns_number 60507
_diffrn_reflns_theta_full 24.77
_diffrn_reflns_theta_max 24.77
_diffrn_reflns_theta_min 1.43
_exptl_absorpt_coefficient_mu 2.485
_exptl_absorpt_correction_T_max 0.863
_exptl_absorpt_correction_T_min 0.641
_exptl_absorpt_correction_type multi-scan
_exptl_absorpt_process_details 'Blessing, Acta Cryst. (1995) A51 33-38.'
_exptl_crystal_colour blue
_exptl_crystal_density_diffrn 1.570
_exptl_crystal_description block
_exptl_crystal_F_000 3342
_exptl_crystal_size_max 0.08
_exptl_crystal_size_mid 0.12
_exptl_crystal_size_min 0.20
_refine_diff_density_max 1.038
_refine_diff_density_min -1.035
_refine_diff_density_rms 0.187
_refine_ls_abs_structure_details 'Flack H D (1983), Acta Cryst. A39, 876-881'
_refine_ls_abs_structure_Flack -0.003(13)
_refine_ls_extinction_coef 0.00067(7)
_refine_ls_extinction_expression Fc^*^=kFc[1+0.001xFc^2^\l^3^/sin(2\q)]^-1/4^
_refine_ls_extinction_method SHELXL
_refine_ls_goodness_of_fit_ref 1.066
_refine_ls_hydrogen_treatment mixed
_refine_ls_matrix_type full
_refine_ls_number_parameters 1730
_refine_ls_number_reflns 23826
_refine_ls_number_restraints 742
_refine_ls_restrained_S_all 1.064
_refine_ls_R_factor_all 0.0820
_refine_ls_R_factor_gt 0.0610
_refine_ls_shift/su_max 0.002
_refine_ls_shift/su_mean 0.000
_refine_ls_structure_factor_coef Fsqd
_refine_ls_weighting_details 'calc w=1/[\s^2^(Fo^2^)+(0.1000P)^2^+0.0000P] where P=(Fo^2^+2Fc^2^)/3'
_refine_ls_weighting_scheme calc
_refine_ls_wR_factor_gt 0.1566
_refine_ls_wR_factor_ref 0.1660
_reflns_number_gt 17837
_reflns_number_total 23826
_reflns_threshold_expression >2sigma(I)
_cod_data_source_file ja015610t_s1_3.cif
_cod_data_source_block ac1093b_compound2a
_cod_database_code 4115593

loop_
_symmetry_equiv_pos_as_xyz
'x, y, z'
'-x, y+1/2, -z'

loop_
_atom_site_label
_atom_site_type_symbol
_atom_site_fract_x
_atom_site_fract_y
_atom_site_fract_z
_atom_site_U_iso_or_equiv
_atom_site_adp_type
_atom_site_occupancy
_atom_site_symmetry_multiplicity
_atom_site_calc_flag
_atom_site_refinement_flags
Gd1 Gd 0.03332(3) 0.7113(2) 0.76646(3) 0.03056(15) Uani 1 1 d .
Gd2 Gd 0.64636(3) 0.6965(2) 1.10692(3) 0.03267(15) Uani 1 1 d .
Cu1 Cu 0.03018(9) 0.8463(2) 0.73940(10) 0.0415(4) Uani 1 1 d .
Cu2 Cu 0.26524(9) 0.7499(2) 0.72457(9) 0.0376(4) Uani 1 1 d .
Cu3 Cu 0.17650(9) 0.5990(2) 0.75829(10) 0.0431(4) Uani 1 1 d .
Cu4 Cu -0.10308(9) 0.6039(2) 0.81890(9) 0.0413(4) Uani 1 1 d .
Cu5 Cu -0.19186(9) 0.7583(2) 0.81679(9) 0.0380(4) Uani 1 1 d .
Cu6 Cu 0.86542(9) 0.7341(2) 1.03747(9) 0.0378(4) Uani 1 1 d .
Cu7 Cu 0.62836(9) 0.8306(2) 1.05366(9) 0.0418(4) Uani 1 1 d .
Cu8 Cu 0.40868(9) 0.7412(2) 1.12825(9) 0.0393(4) Uani 1 1 d .
Cu9 Cu 0.50660(11) 0.5886(2) 1.15046(13) 0.0613(5) Uani 1 1 d .
Cu10 Cu 0.78069(10) 0.5829(2) 1.08025(10) 0.0466(4) Uani 1 1 d .
O1 O 0.1388(5) 0.8742(4) 0.7204(6) 0.049(2) Uani 1 1 d .
O2 O 0.0979(5) 0.7887(4) 0.7594(5) 0.040(2) Uani 1 1 d .
O3 O 0.3483(5) 0.6994(4) 0.7187(5) 0.046(2) Uani 1 1 d .
O4 O 0.1833(5) 0.7013(4) 0.7419(4) 0.0362(18) Uani 1 1 d .
O5 O 0.1260(6) 0.5419(4) 0.7887(8) 0.081(4) Uani 1 1 d .
O6 O 0.0715(5) 0.6297(4) 0.7803(5) 0.046(2) Uani 1 1 d .
O7 O -0.2191(5) 0.6185(4) 0.8392(5) 0.043(2) Uani 1 1 d .
O8 O -0.0808(5) 0.6719(4) 0.8257(5) 0.0361(19) Uani 1 1 d .
O9 O -0.2130(5) 0.8236(4) 0.7925(5) 0.049(2) Uani 1 1 d .
O10 O -0.0791(5) 0.7687(4) 0.7849(5) 0.043(2) Uani 1 1 d .
O11 O 0.8703(5) 0.7998(4) 1.0069(5) 0.049(2) Uani 1 1 d .
O12 O 0.7397(5) 0.7480(4) 1.0367(4) 0.0337(18) Uani 1 1 d .
O13 O 0.5284(5) 0.8614(4) 1.0846(6) 0.053(2) Uani 1 1 d .
O14 O 0.5789(5) 0.7742(4) 1.0898(5) 0.046(2) Uani 1 1 d .
O15 O 0.3288(6) 0.6942(4) 1.1530(6) 0.062(3) Uani 1 1 d .
O16 O 0.4934(5) 0.6916(4) 1.1297(4) 0.041(2) Uani 1 1 d .
O17 O 0.5655(6) 0.5282(4) 1.1525(7) 0.065(3) Uani 1 1 d .
O18 O 0.6133(5) 0.6142(4) 1.1242(5) 0.044(2) Uani 1 1 d .
O19 O 0.8971(5) 0.5935(4) 1.0552(5) 0.050(2) Uani 1 1 d .
O20 O 0.7723(5) 0.6502(4) 1.0819(5) 0.0367(19) Uani 1 1 d .
O100 O -0.3344(6) 0.6869(5) 0.2536(5) 0.065(3) Uani 1 1 d .
O101 O -0.2335(5) 0.7323(4) 0.2132(5) 0.048(2) Uani 1 1 d .
O102 O -0.0817(8) 0.6791(4) 0.6520(5) 0.078(4) Uani 1 1 d .
O103 O 0.0081(6) 0.7348(4) 0.6225(5) 0.049(2) Uani 1 1 d .
O200 O 0.5780(4) 0.6757(4) 0.9764(4) 0.0345(18) Uani 1 1 d .
O201 O 0.5162(5) 0.6086(4) 0.9276(6) 0.051(2) Uani 1 1 d .
O202 O 0.1709(5) 0.7826(4) 0.9724(6) 0.053(2) Uani 1 1 d .
O203 O 0.0962(4) 0.7246(3) 0.9033(4) 0.0320(18) Uani 1 1 d .
O300 O 0.6023(15) 0.5966(12) 1.3004(17) 0.061(8) Uani 0.33 1 d P
O301 O 0.2873(18) 0.5150(10) 0.9922(17) 0.057(7) Uani 0.33 1 d PU
O302 O 0.8086(19) 0.4467(11) 0.8835(18) 0.066(8) Uani 0.33 1 d PU
O303 O 0.1317(19) 0.8193(11) 0.4291(18) 0.063(8) Uani 0.33 1 d PU
O304 O 0.0400(11) 0.8316(7) 1.2703(14) 0.073(7) Uani 0.50 1 d P
O305 O -0.1774(8) 0.6028(5) 0.6774(6) 0.088(4) Uani 1 1 d .
O306 O -0.0204(10) 0.8357(5) 0.5929(8) 0.114(4) Uani 1 1 d U
O307 O 0.9985(14) 0.5124(8) 1.0353(16) 0.086(8) Uani 0.50 1 d P
O308 O 0.0552(10) 0.9245(6) 0.9025(9) 0.041(4) Uani 0.50 1 d P
O309 O 0.1508(9) 0.8517(7) 1.1549(12) 0.058(5) Uani 0.50 1 d P
O310 O 0.5077(9) 0.8110(6) 0.8257(11) 0.045(4) Uani 0.50 1 d P
O311 O 0.2137(14) 0.6591(8) 0.5265(10) 0.072(6) Uani 0.50 1 d P
O312 O 0.6785(12) 0.4765(6) 0.9354(10) 0.052(5) Uani 0.50 1 d P
O313 O 0.1751(10) 0.7498(8) 0.5603(9) 0.054(5) Uani 0.50 1 d P
O314 O 0.5173(10) 0.9473(6) 0.9088(11) 0.047(4) Uani 0.50 1 d PU
O315 O 0.2366(9) 0.8752(6) 0.9335(9) 0.037(4) Uani 0.50 1 d P
O316 O 0.4915(11) 0.9553(6) 1.0702(12) 0.053(4) Uani 0.50 1 d PU
O317 O 0.0341(8) 0.8410(5) 0.9909(8) 0.027(3) Uani 0.50 1 d PU
O318 O 0.6893(5) 0.5722(4) 0.9404(5) 0.046(2) Uani 1 1 d .
O319 O -0.3505(6) 0.8791(4) 0.8238(7) 0.041(3) Uani 0.75 1 d P
O320 O 0.4021(7) 0.5324(4) 0.8895(6) 0.041(3) Uani 0.75 1 d P
O321 O 0.1117(17) 0.5972(6) 0.6044(10) 0.076(7) Uani 0.50 1 d P
O322 O 0.9266(5) 0.7533(4) 1.1807(5) 0.051(2) Uani 1 1 d .
O323 O 0.4090(10) 0.8671(6) 0.8978(9) 0.039(4) Uani 0.50 1 d P
O324 O -0.2990(10) 0.9743(6) 0.8160(10) 0.042(4) Uani 0.50 1 d PU
N1 N 0.3344(7) 0.8042(4) 0.6975(7) 0.050(3) Uani 1 1 d .
H1A H 0.3909 0.8040 0.7311 0.060 Uiso 1 1 calc R
H1B H 0.3420 0.8007 0.6452 0.060 Uiso 1 1 calc R
N2 N 0.1844(6) 0.7969(4) 0.7411(6) 0.044(3) Uani 1 1 d .
N3 N 0.2958(6) 0.5745(5) 0.7421(7) 0.054(3) Uani 1 1 d .
H3A H 0.3218 0.5561 0.7858 0.065 Uiso 1 1 calc R
H3B H 0.2865 0.5558 0.6965 0.065 Uiso 1 1 calc R
N4 N 0.2272(7) 0.6593(4) 0.7422(6) 0.038(2) Uani 1 1 d .
N5 N -0.1041(9) 0.5324(5) 0.8285(10) 0.087(4) Uani 1 1 d U
H5A H -0.1231 0.5239 0.8748 0.104 Uiso 1 1 calc R
H5B H -0.1439 0.5198 0.7848 0.104 Uiso 1 1 calc R
N6 N 0.0156(7) 0.5938(4) 0.7992(7) 0.051(3) Uani 1 1 d .
N7 N -0.3033(6) 0.7387(5) 0.8552(6) 0.045(3) Uani 1 1 d .
H7A H -0.2961 0.7443 0.9099 0.053 Uiso 1 1 calc R
H7B H -0.3528 0.7555 0.8283 0.053 Uiso 1 1 calc R
N8 N -0.1620(6) 0.6940(4) 0.8336(5) 0.041(2) Uani 1 1 d .
N9 N -0.0497(6) 0.9049(4) 0.7364(8) 0.054(3) Uani 1 1 d .
H9A H -0.0281 0.9235 0.7811 0.065 Uiso 1 1 calc R
H9B H -0.0481 0.9224 0.6908 0.065 Uiso 1 1 calc R
N10 N -0.0749(6) 0.8155(4) 0.7625(6) 0.043(3) Uani 1 1 d .
N11 N 0.6851(7) 0.8826(5) 1.0018(7) 0.057(3) Uani 1 1 d .
H11A H 0.6585 0.8844 0.9476 0.068 Uiso 1 1 calc R
H11B H 0.6767 0.9111 1.0256 0.068 Uiso 1 1 calc R
N12 N 0.7277(6) 0.7949(4) 1.0310(6) 0.037(2) Uani 1 1 d .
N13 N 0.3288(6) 0.7976(4) 1.1172(6) 0.046(3) Uani 1 1 d .
H13A H 0.2882 0.7966 1.0682 0.055 Uiso 1 1 calc R
H13B H 0.2965 0.7976 1.1577 0.055 Uiso 1 1 calc R
N14 N 0.4927(5) 0.7853(4) 1.1060(5) 0.037(2) Uani 1 1 d .
N15 N 0.3833(11) 0.5687(7) 1.1572(14) 0.129(7) Uani 1 1 d .
H15A H 0.3559 0.5542 1.1096 0.155 Uiso 1 1 calc R
H15B H 0.3866 0.5471 1.1985 0.155 Uiso 1 1 calc R
N16 N 0.4524(7) 0.6493(5) 1.1462(7) 0.056(3) Uani 1 1 d .
N17 N 0.7826(8) 0.5121(5) 1.0929(8) 0.069(4) Uani 1 1 d .
H17A H 0.7772 0.4981 1.0429 0.083 Uiso 1 1 calc R
H17B H 0.8372 0.5029 1.1246 0.083 Uiso 1 1 calc R
N18 N 0.6720(7) 0.5767(5) 1.1193(6) 0.049(3) Uani 1 1 d .
N19 N 0.9884(5) 0.7115(4) 1.0241(5) 0.040(2) Uani 1 1 d .
H19A H 0.9981 0.7210 0.9745 0.048 Uiso 1 1 calc R
H19B H 1.0328 0.7248 1.0637 0.048 Uiso 1 1 calc R
N20 N 0.8486(6) 0.6689(4) 1.0615(6) 0.038(2) Uani 1 1 d .
C1 C 0.1969(8) 0.8407(6) 0.7227(7) 0.047(3) Uani 1 1 d .
C2 C 0.2909(8) 0.8512(5) 0.7048(8) 0.050(3) Uani 1 1 d .
H2 H 0.3280 0.8687 0.7518 0.059 Uiso 1 1 calc R
C3 C 0.2798(9) 0.8826(5) 0.6279(8) 0.055(3) Uani 1 1 d .
H3A H 0.2411 0.8661 0.5815 0.066 Uiso 1 1 calc R
H3B H 0.2496 0.9126 0.6369 0.066 Uiso 1 1 calc R
C4 C 0.3731(7) 0.8936(5) 0.6079(7) 0.044(3) Uani 1 1 d D
C5 C 0.4409(8) 0.9140(6) 0.6603(8) 0.062(4) Uani 1 1 d D
H5 H 0.4329 0.9209 0.7134 0.074 Uiso 1 1 calc R
C6 C 0.5218(8) 0.9254(6) 0.6402(9) 0.072(5) Uani 1 1 d D
H6 H 0.5681 0.9413 0.6775 0.086 Uiso 1 1 calc R
C7 C 0.5341(9) 0.9123(6) 0.5601(9) 0.076(5) Uani 1 1 d D
H7 H 0.5896 0.9191 0.5444 0.091 Uiso 1 1 calc R
C8 C 0.4686(8) 0.8913(6) 0.5099(8) 0.065(4) Uani 1 1 d D
H8 H 0.4759 0.8839 0.4567 0.078 Uiso 1 1 calc R
C9 C 0.3883(8) 0.8797(5) 0.5329(7) 0.053(4) Uani 1 1 d D
H9 H 0.3433 0.8621 0.4970 0.063 Uiso 1 1 calc R
C10 C 0.3072(9) 0.6611(5) 0.7302(7) 0.045(3) Uani 1 1 d .
C11 C 0.3581(7) 0.6136(5) 0.7331(8) 0.047(3) Uani 1 1 d .
H11 H 0.4066 0.6140 0.7835 0.057 Uiso 1 1 calc R
C12 C 0.4053(9) 0.6085(6) 0.6629(7) 0.052(4) Uani 1 1 d .
H12A H 0.3596 0.6084 0.6114 0.062 Uiso 1 1 calc R
H12B H 0.4461 0.6358 0.6621 0.062 Uiso 1 1 calc R
C13 C 0.4590(6) 0.5637(6) 0.6697(10) 0.119(3) Uani 1 1 d DU
C14 C 0.5288(9) 0.5542(4) 0.7267(10) 0.119(3) Uani 1 1 d DU
H14 H 0.5478 0.5777 0.7669 0.143 Uiso 1 1 calc R
C15 C 0.5786(11) 0.5119(5) 0.7338(11) 0.119(3) Uani 1 1 d DU
H15 H 0.6295 0.5060 0.7763 0.143 Uiso 1 1 calc R
C16 C 0.5444(12) 0.4778(6) 0.6692(10) 0.120(3) Uani 1 1 d DU
H16 H 0.5751 0.4484 0.6703 0.144 Uiso 1 1 calc R
C17 C 0.4750(12) 0.4852(7) 0.6106(11) 0.120(3) Uani 1 1 d DU
H17 H 0.4541 0.4625 0.5694 0.144 Uiso 1 1 calc R
C18 C 0.4331(11) 0.5296(6) 0.6131(11) 0.120(3) Uani 1 1 d DU
H18 H 0.3820 0.5363 0.5711 0.144 Uiso 1 1 calc R
C19 C 0.0504(10) 0.5515(6) 0.8034(11) 0.071(5) Uani 1 1 d .
C20 C -0.0133(13) 0.5140(5) 0.8314(13) 0.089(6) Uani 1 1 d .
H20 H 0.0139 0.5036 0.8879 0.107 Uiso 1 1 calc R
C21 C -0.0195(12) 0.4682(7) 0.7697(13) 0.094(6) Uani 1 1 d .
H21A H 0.0424 0.4599 0.7635 0.113 Uiso 1 1 calc R
H21B H -0.0438 0.4407 0.7947 0.113 Uiso 1 1 calc R
C22 C -0.0723(13) 0.4758(8) 0.6953(13) 0.134(7) Uani 1 1 d DU
C23 C -0.1564(13) 0.4612(8) 0.6734(12) 0.138(7) Uani 1 1 d DU
H23 H -0.1839 0.4494 0.7150 0.166 Uiso 1 1 calc R
C24 C -0.2091(14) 0.4615(9) 0.5953(15) 0.182(9) Uani 1 1 d DU
H24 H -0.2699 0.4503 0.5837 0.218 Uiso 1 1 calc R
C25 C -0.1651(17) 0.4800(9) 0.5314(14) 0.211(9) Uani 1 1 d DU
H25 H -0.1960 0.4814 0.4763 0.253 Uiso 1 1 calc R
C26 C -0.0802(17) 0.4946(9) 0.5553(15) 0.212(9) Uani 1 1 d DU
H26 H -0.0505 0.5068 0.5153 0.255 Uiso 1 1 calc R
C27 C -0.0313(14) 0.4932(9) 0.6360(15) 0.176(8) Uani 1 1 d DU
H27 H 0.0296 0.5041 0.6493 0.211 Uiso 1 1 calc R
C28 C -0.2257(7) 0.6644(5) 0.8389(6) 0.035(3) Uani 1 1 d .
C29 C -0.3164(7) 0.6872(5) 0.8379(8) 0.045(3) Uani 1 1 d .
H29 H -0.3414 0.6728 0.8827 0.054 Uiso 1 1 calc R
C30 C -0.3854(9) 0.6763(6) 0.7551(9) 0.064(4) Uani 1 1 d .
H30A H -0.3714 0.6450 0.7346 0.077 Uiso 1 1 calc R
H30B H -0.4479 0.6752 0.7646 0.077 Uiso 1 1 calc R
C31 C -0.3797(8) 0.7137(5) 0.6924(7) 0.048(3) Uani 1 1 d .
C32 C -0.4476(11) 0.7456(7) 0.6734(10) 0.079(5) Uani 1 1 d .
H32 H -0.4983 0.7433 0.6982 0.095 Uiso 1 1 calc R
C33 C -0.4445(10) 0.7834(8) 0.6159(12) 0.095(6) Uani 1 1 d .
H33 H -0.4931 0.8052 0.6009 0.113 Uiso 1 1 calc R
C34 C -0.3657(12) 0.7863(7) 0.5832(9) 0.078(5) Uani 1 1 d .
H34 H -0.3598 0.8111 0.5468 0.093 Uiso 1 1 calc R
C35 C -0.2988(13) 0.7539(8) 0.6036(10) 0.100(7) Uani 1 1 d .
H35 H -0.2466 0.7566 0.5810 0.120 Uiso 1 1 calc R
C36 C -0.3039(10) 0.7159(6) 0.6577(8) 0.064(4) Uani 1 1 d .
H36 H -0.2572 0.6928 0.6697 0.077 Uiso 1 1 calc R
C37 C -0.1419(9) 0.8405(5) 0.7683(9) 0.054(4) Uani 1 1 d .
C38 C -0.1406(10) 0.8911(6) 0.7358(10) 0.069(5) Uani 1 1 d .
H38 H -0.1666 0.9130 0.7715 0.082 Uiso 1 1 calc R
C39 C -0.2027(11) 0.8906(7) 0.6511(13) 0.105(8) Uani 1 1 d .
H39A H -0.1867 0.8628 0.6215 0.126 Uiso 1 1 calc R
H39B H -0.2658 0.8861 0.6576 0.126 Uiso 1 1 calc R
C40 C -0.2003(5) 0.9324(8) 0.6010(12) 0.134(5) Uani 1 1 d DU
C41 C -0.1823(8) 0.9336(8) 0.5285(12) 0.141(5) Uani 1 1 d DU
H41 H -0.1726 0.9044 0.5038 0.169 Uiso 1 1 calc R
C42 C -0.1766(10) 0.9748(8) 0.4857(11) 0.147(5) Uani 1 1 d DU
H42 H -0.1634 0.9736 0.4332 0.176 Uiso 1 1 calc R
C43 C -0.1913(10) 1.0205(8) 0.5224(12) 0.145(5) Uani 1 1 d DU
H43 H -0.1879 1.0495 0.4946 0.173 Uiso 1 1 calc R
C44 C -0.2094(11) 1.0196(8) 0.5952(12) 0.142(5) Uani 1 1 d DU
H44 H -0.2194 1.0482 0.6216 0.170 Uiso 1 1 calc R
C45 C -0.2137(9) 0.9752(8) 0.6341(11) 0.140(5) Uani 1 1 d DU
H45 H -0.2269 0.9754 0.6866 0.167 Uiso 1 1 calc R
C46 C 0.7951(8) 0.8199(5) 1.0142(8) 0.047(3) Uani 1 1 d .
C47 C 0.7841(9) 0.8726(6) 1.0120(9) 0.059(4) Uani 1 1 d .
H47 H 0.8049 0.8851 0.9635 0.071 Uiso 1 1 calc R
C48 C 0.8424(10) 0.8970(6) 1.0906(11) 0.076(5) Uani 1 1 d .
H48A H 0.9011 0.8803 1.1069 0.091 Uiso 1 1 calc R
H48B H 0.8551 0.9302 1.0782 0.091 Uiso 1 1 calc R
C49 C 0.7923(12) 0.8959(7) 1.1613(13) 0.098(7) Uani 1 1 d .
C50 C 0.7501(12) 0.9373(6) 1.1823(11) 0.084(5) Uani 1 1 d .
H50 H 0.7521 0.9661 1.1537 0.101 Uiso 1 1 calc R
C51 C 0.7051(19) 0.9344(11) 1.2468(15) 0.154(12) Uani 1 1 d .
H51 H 0.6764 0.9623 1.2604 0.185 Uiso 1 1 calc R
C52 C 0.6988(17) 0.8919(7) 1.2945(12) 0.104(7) Uani 1 1 d .
H52 H 0.6700 0.8926 1.3394 0.124 Uiso 1 1 calc R
C53 C 0.7379(13) 0.8487(9) 1.2713(13) 0.105(7) Uani 1 1 d .
H53 H 0.7309 0.8191 1.2962 0.127 Uiso 1 1 calc R
C54 C 0.7859(13) 0.8530(7) 1.2106(12) 0.091(6) Uani 1 1 d .
H54 H 0.8181 0.8259 1.1992 0.110 Uiso 1 1 calc R
C55 C 0.4751(8) 0.8271(5) 1.1012(7) 0.040(3) Uani 1 1 d .
C56 C 0.3825(7) 0.8405(6) 1.1221(9) 0.053(4) Uani 1 1 d .
H56 H 0.3507 0.8627 1.0793 0.063 Uiso 1 1 calc R
C57 C 0.3944(11) 0.8660(6) 1.2043(9) 0.070(4) Uani 1 1 d .
H57A H 0.4400 0.8914 1.2062 0.084 Uiso 1 1 calc R
H57B H 0.3363 0.8813 1.2074 0.084 Uiso 1 1 calc R
C58 C 0.4225(12) 0.8360(7) 1.2763(9) 0.096(4) Uani 1 1 d DU
C59 C 0.5033(11) 0.8165(7) 1.2966(10) 0.101(4) Uani 1 1 d DU
H59 H 0.5480 0.8245 1.2669 0.121 Uiso 1 1 calc R
C60 C 0.5253(12) 0.7840(8) 1.3611(11) 0.116(5) Uani 1 1 d DU
H60 H 0.5840 0.7706 1.3776 0.139 Uiso 1 1 calc R
C61 C 0.4505(14) 0.7726(8) 1.4008(11) 0.124(5) Uani 1 1 d DU
H61 H 0.4613 0.7514 1.4455 0.149 Uiso 1 1 calc R
C62 C 0.3677(13) 0.7910(8) 1.3762(11) 0.119(5) Uani 1 1 d DU
H62 H 0.3197 0.7817 1.4012 0.143 Uiso 1 1 calc R
C63 C 0.3526(12) 0.8241(7) 1.3133(10) 0.105(4) Uani 1 1 d DU
H63 H 0.2946 0.8383 1.2962 0.126 Uiso 1 1 calc R
C64 C 0.3725(10) 0.6545(6) 1.1573(10) 0.066(4) Uani 1 1 d .
C65 C 0.3262(10) 0.6109(6) 1.1726(13) 0.086(6) Uani 1 1 d .
H65 H 0.2668 0.6094 1.1330 0.103 Uiso 1 1 calc R
C66 C 0.3082(10) 0.6075(7) 1.2560(11) 0.087(6) Uani 1 1 d .
H66A H 0.2680 0.5801 1.2582 0.105 Uiso 1 1 calc R
H66B H 0.2756 0.6363 1.2670 0.105 Uiso 1 1 calc R
C67 C 0.3929(11) 0.6021(8) 1.3217(10) 0.120(3) Uani 1 1 d DU
C68 C 0.4321(12) 0.5615(7) 1.3463(10) 0.121(3) Uani 1 1 d DU
H68 H 0.4015 0.5340 1.3223 0.145 Uiso 1 1 calc R
C69 C 0.5107(12) 0.5536(7) 1.4016(11) 0.121(3) Uani 1 1 d DU
H69 H 0.5345 0.5229 1.4160 0.145 Uiso 1 1 calc R
C70 C 0.5552(12) 0.5976(7) 1.4370(10) 0.121(3) Uani 1 1 d DU
H70 H 0.6103 0.5960 1.4763 0.145 Uiso 1 1 calc R
C71 C 0.5191(12) 0.6388(7) 1.4145(11) 0.121(3) Uani 1 1 d DU
H71 H 0.5481 0.6670 1.4372 0.145 Uiso 1 1 calc R
C72 C 0.4371(12) 0.6413(7) 1.3563(11) 0.121(3) Uani 1 1 d DU
H72 H 0.4117 0.6716 1.3408 0.145 Uiso 1 1 calc R
C73 C 0.6426(10) 0.5355(6) 1.1324(9) 0.062(4) Uani 1 1 d .
C74 C 0.7051(11) 0.4948(6) 1.1320(12) 0.077(5) Uani 1 1 d .
H74 H 0.6709 0.4700 1.0957 0.092 Uiso 1 1 calc R
C75 C 0.7416(13) 0.4727(7) 1.2099(12) 0.093(6) Uani 1 1 d .
H75A H 0.7790 0.4452 1.2010 0.112 Uiso 1 1 calc R
H75B H 0.6906 0.4606 1.2325 0.112 Uiso 1 1 calc R
C76 C 0.7971(18) 0.5042(7) 1.2702(12) 0.143(8) Uani 1 1 d DU
C77 C 0.8839(18) 0.5088(8) 1.2838(13) 0.160(8) Uani 1 1 d DU
H77 H 0.9174 0.4889 1.2556 0.192 Uiso 1 1 calc R
C78 C 0.9316(16) 0.5425(9) 1.3390(15) 0.186(9) Uani 1 1 d DU
H78 H 0.9955 0.5461 1.3494 0.223 Uiso 1 1 calc R
C79 C 0.8727(19) 0.5710(8) 1.3784(13) 0.188(9) Uani 1 1 d DU
H79 H 0.9004 0.5943 1.4161 0.226 Uiso 1 1 calc R
C80 C 0.7847(19) 0.5668(9) 1.3655(14) 0.192(9) Uani 1 1 d DU
H80 H 0.7491 0.5861 1.3927 0.230 Uiso 1 1 calc R
C81 C 0.7456(15) 0.5319(9) 1.3091(14) 0.174(9) Uani 1 1 d DU
H81 H 0.6817 0.5277 1.2978 0.209 Uiso 1 1 calc R
C82 C 0.9086(8) 0.6406(5) 1.0490(7) 0.043(3) Uani 1 1 d .
C83 C 0.9934(7) 0.6601(5) 1.0301(7) 0.042(3) Uani 1 1 d .
H83 H 0.9974 0.6479 0.9754 0.050 Uiso 1 1 calc R
C84 C 1.0778(7) 0.6430(6) 1.0895(7) 0.048(3) Uani 1 1 d .
H84A H 1.0760 0.6081 1.0933 0.057 Uiso 1 1 calc R
H84B H 1.1321 0.6518 1.0687 0.057 Uiso 1 1 calc R
C85 C 1.0851(8) 0.6635(6) 1.1709(9) 0.060(4) Uani 1 1 d .
C86 C 1.1370(8) 0.7060(7) 1.1990(8) 0.066(4) Uani 1 1 d .
H86 H 1.1692 0.7210 1.1634 0.079 Uiso 1 1 calc R
C87 C 1.1419(10) 0.7257(9) 1.2756(11) 0.096(7) Uani 1 1 d .
H87 H 1.1748 0.7539 1.2921 0.116 Uiso 1 1 calc R
C88 C 1.0947(12) 0.7009(8) 1.3275(11) 0.090(5) Uani 1 1 d U
H88 H 1.0991 0.7127 1.3809 0.108 Uiso 1 1 calc R
C89 C 1.0431(13) 0.6611(8) 1.3051(9) 0.089(6) Uani 1 1 d .
H89 H 1.0127 0.6466 1.3425 0.107 Uiso 1 1 calc R
C90 C 1.0358(11) 0.6432(7) 1.2326(12) 0.085(6) Uani 1 1 d .
H90 H 0.9980 0.6163 1.2180 0.102 Uiso 1 1 calc R
C100 C -0.2611(7) 0.7093(6) 0.2684(7) 0.042(3) Uani 1 1 d .
C101 C -0.2079(7) 0.7098(5) 0.3545(6) 0.041(3) Uani 1 1 d .
C102 C -0.2361(10) 0.6789(6) 0.4125(8) 0.069(5) Uani 1 1 d .
H102 H -0.2858 0.6580 0.3964 0.083 Uiso 1 1 calc R
C103 C -0.1308(8) 0.7366(5) 0.3750(7) 0.044(3) Uani 1 1 d .
H103 H -0.1115 0.7561 0.3360 0.052 Uiso 1 1 calc R
C104 C -0.1893(9) 0.6806(7) 0.4917(8) 0.077(6) Uani 1 1 d .
H104 H -0.2113 0.6634 0.5318 0.092 Uiso 1 1 calc R
C105 C -0.0817(8) 0.7344(5) 0.4543(7) 0.049(3) Uani 1 1 d .
H105 H -0.0270 0.7519 0.4694 0.058 Uiso 1 1 calc R
C106 C -0.1120(7) 0.7065(5) 0.5134(6) 0.042(3) Uani 1 1 d .
C107 C -0.0568(7) 0.7068(6) 0.6001(7) 0.047(3) Uani 1 1 d .
C200 C 0.5106(7) 0.6518(5) 0.9492(6) 0.033(3) Uani 1 1 d .
C201 C 0.4201(7) 0.6751(5) 0.9399(7) 0.035(3) Uani 1 1 d .
C202 C 0.3415(8) 0.6484(5) 0.9401(7) 0.042(3) Uani 1 1 d .
H202 H 0.3440 0.6148 0.9411 0.051 Uiso 1 1 calc R
C203 C 0.4124(7) 0.7247(5) 0.9352(6) 0.037(3) Uani 1 1 d .
H203 H 0.4645 0.7431 0.9331 0.044 Uiso 1 1 calc R
C204 C 0.3337(6) 0.7467(5) 0.9335(6) 0.030(2) Uani 1 1 d .
H204 H 0.3310 0.7802 0.9320 0.036 Uiso 1 1 calc R
C205 C 0.2588(7) 0.6721(5) 0.9386(7) 0.037(3) Uani 1 1 d .
H205 H 0.2061 0.6543 0.9410 0.045 Uiso 1 1 calc R
C206 C 0.2535(7) 0.7198(5) 0.9340(6) 0.040(3) Uani 1 1 d .
C207 C 0.1687(6) 0.7443(5) 0.9365(6) 0.030(3) Uani 1 1 d .
C300 C -0.265(2) 0.5860(12) 0.6229(19) 0.164(11) Uani 1 1 d U
H30D H -0.2654 0.5937 0.5676 0.232 Uiso 1 1 calc R
H30E H -0.2709 0.5524 0.6282 0.232 Uiso 1 1 calc R
H30F H -0.3157 0.6015 0.6385 0.232 Uiso 1 1 calc R

loop_
_atom_site_aniso_label
_atom_site_aniso_U_11
_atom_site_aniso_U_22
_atom_site_aniso_U_33
_atom_site_aniso_U_23
_atom_site_aniso_U_13
_atom_site_aniso_U_12
Gd1 0.0261(3) 0.0405(4) 0.0250(3) -0.0006(2) 0.0052(2) -0.0019(2)
Gd2 0.0239(3) 0.0466(4) 0.0272(3) 0.0051(3) 0.0049(2) 0.0016(2)
Cu1 0.0344(8) 0.0417(9) 0.0516(9) 0.0036(8) 0.0167(7) -0.0004(6)
Cu2 0.0297(7) 0.0433(9) 0.0425(9) -0.0002(7) 0.0136(6) -0.0014(6)
Cu3 0.0327(8) 0.0390(9) 0.0583(10) 0.0004(8) 0.0108(7) 0.0010(6)
Cu4 0.0339(8) 0.0427(9) 0.0483(9) 0.0050(7) 0.0115(6) -0.0062(6)
Cu5 0.0288(7) 0.0471(9) 0.0398(9) 0.0030(7) 0.0113(6) 0.0002(6)
Cu6 0.0259(7) 0.0526(9) 0.0358(8) 0.0105(7) 0.0090(6) 0.0044(6)
Cu7 0.0322(7) 0.0416(9) 0.0514(10) 0.0014(7) 0.0089(6) 0.0014(6)
Cu8 0.0287(7) 0.0518(10) 0.0389(8) -0.0021(7) 0.0100(6) 0.0006(7)
Cu9 0.0482(10) 0.0530(11) 0.0928(14) 0.0209(10) 0.0373(10) 0.0046(8)
Cu10 0.0334(8) 0.0464(10) 0.0616(11) 0.0123(8) 0.0135(7) 0.0097(7)
O1 0.026(4) 0.044(5) 0.076(7) -0.003(5) 0.011(4) -0.001(4)
O2 0.033(4) 0.053(6) 0.036(5) -0.002(4) 0.014(3) -0.007(4)
O3 0.041(4) 0.055(6) 0.043(5) 0.007(4) 0.013(3) 0.006(4)
O4 0.032(4) 0.041(5) 0.037(4) 0.011(4) 0.010(3) 0.005(4)
O5 0.034(5) 0.049(6) 0.172(12) 0.023(7) 0.045(6) 0.007(4)
O6 0.039(5) 0.042(5) 0.059(6) -0.006(4) 0.014(4) 0.000(4)
O7 0.044(5) 0.041(6) 0.047(5) 0.010(4) 0.019(4) 0.004(4)
O8 0.028(4) 0.037(5) 0.042(5) 0.005(4) 0.005(3) -0.006(3)
O9 0.032(4) 0.058(6) 0.061(6) 0.009(5) 0.021(4) 0.002(4)
O10 0.026(4) 0.049(6) 0.057(6) 0.005(4) 0.015(4) 0.000(4)
O11 0.025(4) 0.059(6) 0.063(6) 0.019(5) 0.008(4) 0.005(4)
O12 0.036(4) 0.040(5) 0.024(4) 0.009(4) 0.005(3) 0.004(3)
O13 0.036(5) 0.056(6) 0.071(7) -0.009(5) 0.021(4) 0.003(4)
O14 0.033(4) 0.054(6) 0.050(6) -0.009(4) 0.006(4) 0.000(4)
O15 0.052(5) 0.064(7) 0.080(7) 0.004(6) 0.034(5) 0.003(5)
O16 0.042(4) 0.054(6) 0.029(4) -0.007(4) 0.014(3) -0.004(4)
O17 0.041(5) 0.067(7) 0.097(8) 0.018(6) 0.037(5) -0.005(5)
O18 0.036(4) 0.040(5) 0.060(6) 0.016(4) 0.019(4) 0.008(4)
O19 0.030(4) 0.067(7) 0.053(6) 0.002(5) 0.011(4) 0.013(4)
O20 0.022(4) 0.046(5) 0.045(5) 0.008(4) 0.015(3) 0.002(3)
O100 0.044(5) 0.129(9) 0.018(4) 0.008(5) -0.003(3) -0.034(6)
O101 0.031(4) 0.076(6) 0.033(5) 0.007(4) 0.001(3) -0.014(4)
O102 0.117(9) 0.088(8) 0.019(5) 0.007(5) -0.012(5) -0.058(7)
O103 0.054(5) 0.064(6) 0.025(4) 0.008(4) 0.002(4) -0.001(5)
O200 0.012(3) 0.055(5) 0.035(4) -0.007(4) 0.001(3) -0.008(3)
O201 0.037(5) 0.051(6) 0.067(6) -0.009(5) 0.015(4) 0.002(4)
O202 0.028(4) 0.057(6) 0.072(7) -0.020(5) 0.003(4) 0.010(4)
O203 0.035(4) 0.045(5) 0.019(4) 0.004(3) 0.012(3) 0.001(3)
O300 0.021(12) 0.10(2) 0.064(18) 0.002(17) 0.019(12) -0.014(13)
O301 0.057(8) 0.060(8) 0.056(8) -0.003(5) 0.018(5) -0.004(5)
O302 0.066(9) 0.065(9) 0.069(9) 0.007(5) 0.020(5) -0.007(5)
O303 0.064(9) 0.062(9) 0.061(9) -0.002(5) 0.008(5) -0.005(5)
O304 0.046(11) 0.030(10) 0.14(2) -0.009(11) 0.012(11) -0.016(8)
O305 0.101(8) 0.105(9) 0.056(7) 0.020(6) 0.015(6) -0.027(7)
O306 0.128(8) 0.095(8) 0.105(8) -0.002(6) -0.005(6) 0.001(7)
O307 0.072(14) 0.055(13) 0.15(2) 0.037(14) 0.067(14) 0.022(11)
O308 0.044(9) 0.043(10) 0.037(9) -0.001(8) 0.016(7) 0.000(7)
O309 0.022(8) 0.059(12) 0.101(15) -0.047(11) 0.033(9) -0.019(8)
O310 0.014(7) 0.025(9) 0.092(13) 0.012(8) 0.005(7) -0.017(6)
O311 0.090(14) 0.103(17) 0.018(9) -0.016(10) 0.001(9) 0.032(12)
O312 0.068(12) 0.027(9) 0.053(11) -0.004(8) -0.003(9) -0.022(8)
O313 0.034(9) 0.099(15) 0.035(10) -0.023(10) 0.021(7) -0.010(9)
O314 0.040(5) 0.042(6) 0.058(6) -0.009(4) 0.009(4) 0.002(4)
O315 0.035(8) 0.041(9) 0.037(9) -0.010(7) 0.015(7) -0.015(7)
O316 0.045(7) 0.016(7) 0.084(9) -0.002(6) -0.016(7) 0.006(6)
O317 0.023(4) 0.025(4) 0.035(4) -0.003(3) 0.012(3) -0.002(3)
O318 0.033(4) 0.056(6) 0.052(5) 0.013(4) 0.014(4) 0.001(4)
O319 0.025(5) 0.049(7) 0.052(7) 0.001(5) 0.013(5) 0.015(5)
O320 0.047(6) 0.031(6) 0.041(7) 0.016(5) -0.002(5) -0.006(5)
O321 0.17(2) 0.019(9) 0.030(10) -0.022(8) -0.005(11) -0.004(11)
O322 0.041(5) 0.059(6) 0.052(6) -0.003(4) 0.010(4) -0.009(4)
O323 0.041(9) 0.047(10) 0.027(9) -0.016(7) 0.005(7) -0.014(7)
O324 0.049(5) 0.036(5) 0.041(5) -0.002(4) 0.012(4) 0.003(4)
N1 0.060(7) 0.040(7) 0.058(7) -0.006(5) 0.026(6) -0.002(5)
N2 0.036(6) 0.050(7) 0.050(7) -0.019(5) 0.020(5) -0.016(5)
N3 0.021(5) 0.066(8) 0.071(8) -0.003(6) 0.000(5) 0.012(5)
N4 0.043(6) 0.037(6) 0.037(6) -0.002(5) 0.014(5) 0.007(5)
N5 0.079(7) 0.066(7) 0.122(9) 0.004(7) 0.035(7) 0.004(6)
N6 0.037(6) 0.041(7) 0.081(8) 0.000(6) 0.023(5) 0.001(5)
N7 0.043(6) 0.069(8) 0.023(5) 0.005(5) 0.008(4) 0.004(5)
N8 0.038(5) 0.057(7) 0.025(5) 0.003(5) 0.004(4) 0.009(5)
N9 0.041(6) 0.039(6) 0.089(9) 0.012(6) 0.028(6) 0.013(5)
N10 0.032(5) 0.039(6) 0.061(7) 0.000(5) 0.017(5) -0.002(5)
N11 0.042(6) 0.057(8) 0.069(8) 0.002(6) 0.006(5) 0.009(5)
N12 0.044(6) 0.038(6) 0.030(5) 0.000(4) 0.008(4) 0.001(5)
N13 0.037(6) 0.050(7) 0.047(7) -0.011(5) 0.003(5) -0.001(5)
N14 0.020(5) 0.060(8) 0.028(5) -0.014(5) -0.002(4) 0.009(4)
N15 0.098(12) 0.098(13) 0.22(2) 0.008(14) 0.091(14) -0.024(10)
N16 0.040(7) 0.060(8) 0.068(8) 0.007(6) 0.015(6) -0.001(6)
N17 0.064(8) 0.058(8) 0.087(10) 0.015(7) 0.021(7) 0.021(6)
N18 0.041(6) 0.052(8) 0.051(7) 0.020(6) 0.004(5) 0.018(5)
N19 0.018(4) 0.066(7) 0.037(5) 0.012(5) 0.011(4) 0.015(5)
N20 0.025(5) 0.053(7) 0.032(6) 0.007(5) -0.002(4) -0.001(5)
C1 0.044(7) 0.062(10) 0.036(7) -0.015(7) 0.011(5) -0.009(7)
C2 0.041(7) 0.056(9) 0.052(8) -0.010(7) 0.011(6) -0.024(6)
C3 0.055(8) 0.057(9) 0.057(9) 0.003(7) 0.021(7) 0.013(7)
C4 0.037(7) 0.047(8) 0.057(9) 0.006(6) 0.028(6) 0.002(6)
C5 0.061(9) 0.077(11) 0.054(9) -0.012(8) 0.025(7) -0.032(8)
C6 0.045(8) 0.076(11) 0.087(12) 0.001(9) -0.001(8) -0.028(8)
C7 0.053(9) 0.074(11) 0.109(15) 0.040(10) 0.034(10) 0.003(8)
C8 0.045(8) 0.104(13) 0.054(9) 0.027(9) 0.028(7) 0.009(8)
C9 0.062(8) 0.047(8) 0.051(8) 0.028(7) 0.016(7) -0.006(6)
C10 0.055(8) 0.046(8) 0.032(7) 0.020(6) 0.004(6) 0.001(6)
C11 0.023(6) 0.073(10) 0.047(8) 0.011(7) 0.011(5) 0.021(6)
C12 0.057(8) 0.077(10) 0.023(6) -0.003(6) 0.011(6) 0.021(7)
C13 0.124(4) 0.116(4) 0.117(4) -0.003(3) 0.025(3) 0.019(3)
C14 0.124(4) 0.116(4) 0.117(4) -0.002(3) 0.025(3) 0.019(3)
C15 0.124(4) 0.116(4) 0.118(4) -0.002(3) 0.025(3) 0.019(3)
C16 0.125(4) 0.117(4) 0.118(4) -0.003(3) 0.025(3) 0.019(3)
C17 0.125(4) 0.117(4) 0.118(4) -0.003(3) 0.025(3) 0.019(3)
C18 0.125(4) 0.117(4) 0.118(4) -0.003(3) 0.025(3) 0.019(3)
C19 0.061(10) 0.043(9) 0.113(14) 0.009(9) 0.029(9) 0.000(7)
C20 0.104(14) 0.023(8) 0.149(18) 0.016(9) 0.048(12) -0.004(8)
C21 0.081(12) 0.059(11) 0.148(19) 0.006(12) 0.037(12) -0.019(9)
C22 0.098(12) 0.182(16) 0.115(14) 0.017(13) 0.006(11) -0.033(12)
C23 0.098(12) 0.192(16) 0.116(13) 0.004(13) 0.005(11) -0.026(12)
C24 0.127(14) 0.240(17) 0.159(16) -0.003(15) -0.014(13) -0.057(14)
C25 0.155(15) 0.279(18) 0.177(17) -0.001(16) -0.012(14) -0.069(15)
C26 0.170(16) 0.287(19) 0.175(17) 0.012(16) 0.026(14) -0.051(16)
C27 0.125(14) 0.242(18) 0.148(16) -0.009(15) 0.000(12) -0.025(14)
C28 0.023(6) 0.060(9) 0.019(6) 0.001(5) 0.000(4) -0.001(5)
C29 0.022(6) 0.062(9) 0.048(8) 0.017(6) 0.003(5) -0.013(5)
C30 0.044(8) 0.079(11) 0.068(10) 0.004(8) 0.009(7) -0.017(7)
C31 0.044(7) 0.054(8) 0.038(7) -0.001(6) -0.006(5) -0.006(6)
C32 0.065(10) 0.097(14) 0.073(11) 0.045(10) 0.009(8) 0.018(9)
C33 0.046(9) 0.104(15) 0.130(17) 0.028(13) 0.012(10) 0.016(9)
C34 0.100(13) 0.085(13) 0.042(9) 0.018(9) 0.003(8) -0.009(10)
C35 0.097(13) 0.159(19) 0.060(11) 0.030(12) 0.052(10) 0.074(14)
C36 0.065(9) 0.073(11) 0.053(9) 0.004(8) 0.006(7) 0.010(8)
C37 0.047(8) 0.043(8) 0.072(10) -0.001(7) 0.012(7) 0.002(7)
C38 0.058(9) 0.061(10) 0.098(13) 0.032(9) 0.041(9) 0.007(7)
C39 0.064(11) 0.101(15) 0.140(18) 0.084(14) 0.000(11) -0.007(10)
C40 0.135(9) 0.163(12) 0.117(10) 0.033(10) 0.059(9) 0.039(10)
C41 0.147(10) 0.164(12) 0.120(10) 0.042(10) 0.050(9) 0.033(10)
C42 0.155(10) 0.174(12) 0.124(11) 0.032(10) 0.057(9) 0.032(10)
C43 0.151(10) 0.177(12) 0.122(10) 0.033(10) 0.066(9) 0.043(10)
C44 0.156(10) 0.171(12) 0.115(10) 0.039(9) 0.067(9) 0.046(10)
C45 0.151(9) 0.163(12) 0.119(10) 0.038(9) 0.062(9) 0.043(10)
C46 0.027(6) 0.061(9) 0.048(8) 0.015(7) 0.001(5) -0.001(6)
C47 0.049(8) 0.056(10) 0.071(10) 0.007(8) 0.007(7) -0.007(7)
C48 0.045(9) 0.066(11) 0.110(14) -0.020(10) 0.001(9) -0.009(7)
C49 0.073(12) 0.080(14) 0.116(17) 0.011(12) -0.034(11) -0.014(10)
C50 0.118(14) 0.048(10) 0.081(13) -0.023(9) 0.012(11) 0.011(10)
C51 0.20(3) 0.17(3) 0.109(19) -0.10(2) 0.071(19) -0.05(2)
C52 0.18(2) 0.061(12) 0.075(13) 0.000(11) 0.041(13) -0.004(13)
C53 0.098(15) 0.13(2) 0.087(15) 0.029(14) 0.024(12) 0.018(14)
C54 0.107(14) 0.055(11) 0.094(15) -0.005(10) -0.018(12) 0.013(10)
C55 0.035(7) 0.042(8) 0.043(8) -0.011(6) 0.010(5) 0.001(6)
C56 0.022(6) 0.064(9) 0.071(10) 0.000(7) 0.009(6) 0.016(6)
C57 0.072(10) 0.076(11) 0.062(10) -0.031(9) 0.017(8) 0.012(8)
C58 0.116(9) 0.120(10) 0.051(7) -0.047(7) 0.014(7) 0.016(8)
C59 0.114(9) 0.134(11) 0.052(7) -0.042(7) 0.008(7) 0.020(8)
C60 0.132(10) 0.147(11) 0.063(8) -0.043(8) 0.010(8) 0.023(9)
C61 0.147(11) 0.154(11) 0.064(8) -0.033(8) 0.007(8) 0.013(10)
C62 0.143(10) 0.148(11) 0.062(8) -0.039(8) 0.012(8) 0.006(9)
C63 0.127(10) 0.131(11) 0.054(8) -0.040(7) 0.015(7) 0.010(9)
C64 0.052(9) 0.066(11) 0.079(12) 0.025(9) 0.007(8) -0.003(8)
C65 0.037(8) 0.079(12) 0.154(18) 0.041(12) 0.049(10) 0.022(8)
C66 0.052(9) 0.094(13) 0.125(16) 0.046(12) 0.039(10) 0.011(9)
C67 0.116(4) 0.115(4) 0.127(4) 0.015(4) 0.018(3) -0.006(3)
C68 0.116(4) 0.115(4) 0.127(4) 0.015(4) 0.017(3) -0.006(3)
C69 0.116(4) 0.115(4) 0.128(4) 0.015(4) 0.017(3) -0.006(3)
C70 0.116(4) 0.115(4) 0.128(4) 0.015(4) 0.017(3) -0.006(3)
C71 0.116(4) 0.115(4) 0.127(4) 0.015(4) 0.018(3) -0.006(3)
C72 0.116(4) 0.115(4) 0.127(4) 0.015(4) 0.018(3) -0.005(3)
C73 0.055(9) 0.054(10) 0.069(10) 0.010(8) -0.006(7) 0.008(7)
C74 0.068(10) 0.046(9) 0.121(15) 0.036(10) 0.032(10) 0.018(8)
C75 0.095(13) 0.086(14) 0.104(15) 0.038(12) 0.034(11) 0.032(11)
C76 0.162(16) 0.121(14) 0.122(14) 0.045(12) -0.023(13) 0.026(14)
C77 0.175(16) 0.156(15) 0.136(15) 0.057(13) 0.000(14) -0.017(15)
C78 0.197(17) 0.176(17) 0.157(16) 0.036(14) -0.022(14) -0.002(15)
C79 0.186(17) 0.180(17) 0.166(16) 0.019(14) -0.038(15) -0.015(16)
C80 0.190(17) 0.176(17) 0.173(16) 0.025(14) -0.043(15) 0.000(16)
C81 0.189(17) 0.152(16) 0.153(16) 0.037(14) -0.028(14) 0.022(14)
C82 0.049(8) 0.052(9) 0.022(6) 0.015(6) -0.004(5) 0.009(6)
C83 0.022(6) 0.074(10) 0.032(7) 0.005(6) 0.012(5) -0.002(6)
C84 0.023(6) 0.082(10) 0.041(8) 0.008(7) 0.011(5) 0.003(6)
C85 0.022(6) 0.105(13) 0.057(9) 0.020(8) 0.017(6) 0.019(7)
C86 0.034(7) 0.105(13) 0.055(9) -0.005(9) 0.000(6) -0.014(8)
C87 0.049(9) 0.147(19) 0.077(12) -0.017(12) -0.022(8) 0.003(10)
C88 0.078(8) 0.115(10) 0.074(8) -0.008(8) 0.012(7) 0.017(8)
C89 0.116(15) 0.137(18) 0.021(8) 0.029(10) 0.028(8) 0.035(13)
C90 0.057(10) 0.096(14) 0.100(15) 0.040(12) 0.014(9) 0.010(9)
C100 0.033(6) 0.063(9) 0.030(6) -0.007(7) 0.007(5) 0.000(6)
C101 0.045(6) 0.058(8) 0.018(5) 0.007(6) 0.001(4) 0.008(6)
C102 0.064(9) 0.093(12) 0.045(9) 0.006(8) 0.001(7) -0.032(8)
C103 0.048(7) 0.054(8) 0.023(6) 0.000(6) -0.004(5) -0.018(6)
C104 0.059(9) 0.147(17) 0.020(7) 0.036(8) 0.000(6) -0.014(9)
C105 0.046(7) 0.064(9) 0.034(7) -0.009(6) 0.005(5) -0.023(6)
C106 0.038(6) 0.056(8) 0.028(6) -0.010(6) -0.006(5) -0.002(6)
C107 0.032(6) 0.072(10) 0.037(7) 0.002(7) 0.007(5) -0.004(7)
C200 0.040(7) 0.039(7) 0.023(6) 0.000(5) 0.010(5) 0.000(5)
C201 0.036(7) 0.039(7) 0.031(7) 0.000(5) 0.009(5) 0.002(5)
C202 0.054(8) 0.044(8) 0.026(7) 0.007(5) 0.000(6) -0.001(6)
C203 0.021(6) 0.062(9) 0.027(6) -0.002(5) 0.003(4) -0.010(5)
C204 0.025(6) 0.026(6) 0.038(7) -0.003(5) 0.007(5) 0.000(4)
C205 0.018(6) 0.063(9) 0.030(7) -0.002(6) 0.003(5) -0.004(5)
C206 0.042(7) 0.056(9) 0.021(6) -0.020(6) 0.003(5) -0.001(6)
C207 0.014(5) 0.044(8) 0.030(6) -0.004(5) 0.001(4) -0.013(5)
C300 0.154(13) 0.165(14) 0.170(14) 0.005(9) 0.024(9) -0.018(9)

loop_
_atom_type_symbol
_atom_type_description
_atom_type_scat_dispersion_real
_atom_type_scat_dispersion_imag
_atom_type_scat_source
C C 0.0033 0.0016 'International Tables Vol C Tables 4.2.6.8 and 6.1.1.4'
H H 0.0000 0.0000 'International Tables Vol C Tables 4.2.6.8 and 6.1.1.4'
N N 0.0061 0.0033 'International Tables Vol C Tables 4.2.6.8 and 6.1.1.4'
O O 0.0106 0.0060 'International Tables Vol C Tables 4.2.6.8 and 6.1.1.4'
Cu Cu 0.3201 1.2651 'International Tables Vol C Tables 4.2.6.8 and 6.1.1.4'
Gd Gd -0.1653 3.9035 'International Tables Vol C Tables 4.2.6.8 and 6.1.1.4'

loop_
_geom_angle_atom_site_label_1
_geom_angle_atom_site_label_2
_geom_angle_atom_site_label_3
_geom_angle
_geom_angle_site_symmetry_1
_geom_angle_site_symmetry_3
O203 Gd1 O6 91.1(3) . .
O203 Gd1 O4 89.4(2) . .
O6 Gd1 O4 71.6(3) . .
O203 Gd1 O2 79.5(3) . .
O6 Gd1 O2 142.5(3) . .
O4 Gd1 O2 72.1(3) . .
O203 Gd1 O10 85.1(3) . .
O6 Gd1 O10 143.3(3) . .
O4 Gd1 O10 144.5(3) . .
O2 Gd1 O10 72.5(3) . .
O203 Gd1 O8 80.9(2) . .
O6 Gd1 O8 72.2(3) . .
O4 Gd1 O8 142.3(3) . .
O2 Gd1 O8 139.8(3) . .
O10 Gd1 O8 71.2(3) . .
O203 Gd1 O103 151.2(3) . .
O6 Gd1 O103 110.0(3) . .
O4 Gd1 O103 79.5(3) . .
O2 Gd1 O103 71.8(3) . .
O10 Gd1 O103 88.8(3) . .
O8 Gd1 O103 123.4(3) . .
O203 Gd1 O102 154.2(3) . .
O6 Gd1 O102 80.6(3) . .
O4 Gd1 O102 110.6(3) . .
O2 Gd1 O102 121.2(3) . .
O10 Gd1 O102 87.2(4) . .
O8 Gd1 O102 73.3(3) . .
O103 Gd1 O102 52.8(3) . .
O203 Gd1 C107 172.1(3) . .
O6 Gd1 C107 96.3(4) . .
O4 Gd1 C107 95.5(3) . .
O2 Gd1 C107 96.0(4) . .
O10 Gd1 C107 87.4(3) . .
O8 Gd1 C107 98.8(3) . .
O103 Gd1 C107 25.9(3) . .
O102 Gd1 C107 26.8(3) . .
O200 Gd2 O18 78.9(3) . .
O200 Gd2 O14 91.4(3) . .
O18 Gd2 O14 143.1(3) . .
O200 Gd2 O20 84.5(3) . .
O18 Gd2 O20 72.0(3) . .
O14 Gd2 O20 143.0(3) . .
O200 Gd2 O16 83.6(2) . .
O18 Gd2 O16 72.3(3) . .
O14 Gd2 O16 71.3(3) . .
O20 Gd2 O16 143.9(3) . .
O200 Gd2 O100 150.9(3) . 1_656
O18 Gd2 O100 75.8(3) . 1_656
O14 Gd2 O100 100.3(3) . 1_656
O20 Gd2 O100 100.8(3) . 1_656
O16 Gd2 O100 75.3(3) . 1_656
O200 Gd2 O101 155.1(3) . 1_656
O18 Gd2 O101 116.4(3) . 1_656
O14 Gd2 O101 86.6(3) . 1_656
O20 Gd2 O101 82.2(3) . 1_656
O16 Gd2 O101 119.0(3) . 1_656
O100 Gd2 O101 53.2(3) 1_656 1_656
O200 Gd2 O12 83.0(2) . .
O18 Gd2 O12 140.7(3) . .
O14 Gd2 O12 71.2(3) . .
O20 Gd2 O12 71.8(3) . .
O16 Gd2 O12 139.6(3) . .
O100 Gd2 O12 126.0(3) 1_656 .
O101 Gd2 O12 72.8(2) 1_656 .
O200 Gd2 C100 172.3(3) . 1_656
O18 Gd2 C100 94.6(4) . 1_656
O14 Gd2 C100 96.3(3) . 1_656
O20 Gd2 C100 89.5(3) . 1_656
O16 Gd2 C100 98.5(3) . 1_656
O100 Gd2 C100 26.4(3) 1_656 1_656
O101 Gd2 C100 27.0(3) 1_656 1_656
O12 Gd2 C100 99.8(3) . 1_656
O1 Cu1 O2 86.3(3) . .
O1 Cu1 N10 176.7(4) . .
O2 Cu1 N10 90.7(4) . .
O1 Cu1 N9 100.6(4) . .
O2 Cu1 N9 169.8(4) . .
N10 Cu1 N9 82.2(4) . .
N2 Cu2 O4 91.4(4) . .
N2 Cu2 O3 174.1(4) . .
O4 Cu2 O3 85.7(3) . .
N2 Cu2 N1 82.7(4) . .
O4 Cu2 N1 171.9(4) . .
O3 Cu2 N1 100.6(4) . .
O5 Cu3 N4 172.2(5) . .
O5 Cu3 O6 86.3(4) . .
N4 Cu3 O6 89.8(4) . .
O5 Cu3 N3 99.6(4) . .
N4 Cu3 N3 83.7(4) . .
O6 Cu3 N3 172.3(4) . .
O7 Cu4 N6 176.0(4) . .
O7 Cu4 O8 85.9(3) . .
N6 Cu4 O8 90.0(4) . .
O7 Cu4 N5 100.4(5) . .
N6 Cu4 N5 83.6(5) . .
O8 Cu4 N5 169.0(5) . .
O7 Cu4 O305 85.9(4) . .
N6 Cu4 O305 94.7(5) . .
O8 Cu4 O305 96.2(4) . .
N5 Cu4 O305 93.2(6) . .
N8 Cu5 O9 174.0(4) . .
N8 Cu5 O10 89.6(4) . .
O9 Cu5 O10 84.8(3) . .
N8 Cu5 N7 82.8(4) . .
O9 Cu5 N7 102.9(4) . .
O10 Cu5 N7 172.3(4) . .
N20 Cu6 O11 174.3(4) . .
N20 Cu6 O12 91.4(4) . .
O11 Cu6 O12 84.0(3) . .
N20 Cu6 N19 83.4(4) . .
O11 Cu6 N19 100.7(4) . .
O12 Cu6 N19 170.5(4) . .
O13 Cu7 N12 174.0(4) . .
O13 Cu7 O14 84.7(4) . .
N12 Cu7 O14 90.0(4) . .
O13 Cu7 N11 102.9(4) . .
N12 Cu7 N11 82.7(4) . .
O14 Cu7 N11 170.5(4) . .
N14 Cu8 O16 90.6(4) . .
N14 Cu8 O15 176.9(4) . .
O16 Cu8 O15 86.5(4) . .
N14 Cu8 N13 82.5(4) . .
O16 Cu8 N13 172.4(4) . .
O15 Cu8 N13 100.4(4) . .
N16 Cu9 O18 91.5(4) . .
N16 Cu9 O17 177.5(4) . .
O18 Cu9 O17 86.1(4) . .
N16 Cu9 N15 81.7(6) . .
O18 Cu9 N15 168.2(7) . .
O17 Cu9 N15 100.7(6) . .
N18 Cu10 O20 91.3(4) . .
N18 Cu10 O19 171.9(5) . .
O20 Cu10 O19 85.0(4) . .
N18 Cu10 N17 82.2(5) . .
O20 Cu10 N17 171.9(4) . .
O19 Cu10 N17 100.7(5) . .
C1 O1 Cu1 107.2(8) . .
N2 O2 Cu1 107.6(7) . .
N2 O2 Gd1 124.0(7) . .
Cu1 O2 Gd1 125.0(3) . .
C10 O3 Cu2 106.1(8) . .
N4 O4 Cu2 107.3(6) . .
N4 O4 Gd1 125.3(6) . .
Cu2 O4 Gd1 127.3(4) . .
C19 O5 Cu3 107.8(9) . .
N6 O6 Cu3 106.3(7) . .
N6 O6 Gd1 125.5(6) . .
Cu3 O6 Gd1 128.0(4) . .
C28 O7 Cu4 106.8(7) . .
N8 O8 Cu4 107.4(6) . .
N8 O8 Gd1 122.9(6) . .
Cu4 O8 Gd1 123.7(4) . .
C37 O9 Cu5 107.9(8) . .
N10 O10 Cu5 108.7(6) . .
N10 O10 Gd1 122.3(6) . .
Cu5 O10 Gd1 128.5(4) . .
C46 O11 Cu6 108.1(8) . .
N12 O12 Cu6 108.7(6) . .
N12 O12 Gd2 122.1(6) . .
Cu6 O12 Gd2 122.0(3) . .
C55 O13 Cu7 106.0(8) . .
N14 O14 Cu7 108.2(7) . .
N14 O14 Gd2 124.0(7) . .
Cu7 O14 Gd2 127.8(4) . .
C64 O15 Cu8 106.2(9) . .
N16 O16 Cu8 107.9(6) . .
N16 O16 Gd2 123.9(7) . .
Cu8 O16 Gd2 128.3(4) . .
C73 O17 Cu9 106.9(9) . .
N18 O18 Cu9 107.7(7) . .
N18 O18 Gd2 125.2(6) . .
Cu9 O18 Gd2 127.1(4) . .
C82 O19 Cu10 108.1(7) . .
N20 O20 Cu10 108.5(6) . .
N20 O20 Gd2 124.7(6) . .
Cu10 O20 Gd2 126.8(3) . .
C100 O100 Gd2 93.2(7) . 1_454
C100 O101 Gd2 91.0(6) . 1_454
C107 O102 Gd1 92.9(7) . .
C107 O103 Gd1 94.4(7) . .
C200 O200 Gd2 131.8(7) . .
C207 O203 Gd1 130.5(6) . .
C300 O305 Cu4 139.9(14) . .
C2 N1 Cu2 114.2(7) . .
C1 N2 O2 113.2(10) . .
C1 N2 Cu2 120.7(8) . .
O2 N2 Cu2 125.1(8) . .
C11 N3 Cu3 111.5(8) . .
C10 N4 O4 116.3(10) . .
C10 N4 Cu3 119.0(9) . .
O4 N4 Cu3 124.7(7) . .
C20 N5 Cu4 109.6(10) . .
C19 N6 O6 114.9(10) . .
C19 N6 Cu4 120.7(10) . .
O6 N6 Cu4 124.3(8) . .
C29 N7 Cu5 107.0(7) . .
C28 N8 O8 113.2(10) . .
C28 N8 Cu5 118.7(8) . .
O8 N8 Cu5 126.9(7) . .
C38 N9 Cu1 109.9(9) . .
C37 N10 O10 115.7(10) . .
C37 N10 Cu1 118.4(9) . .
O10 N10 Cu1 125.2(7) . .
C47 N11 Cu7 108.8(8) . .
C46 N12 O12 116.6(10) . .
C46 N12 Cu7 115.7(9) . .
O12 N12 Cu7 127.5(7) . .
C56 N13 Cu8 110.2(7) . .
C55 N14 O14 113.7(10) . .
C55 N14 Cu8 120.9(8) . .
O14 N14 Cu8 125.3(8) . .
C65 N15 Cu9 111.2(11) . .
C64 N16 O16 114.1(12) . .
C64 N16 Cu9 120.9(11) . .
O16 N16 Cu9 125.0(8) . .
C74 N17 Cu10 111.4(8) . .
C73 N18 O18 115.6(11) . .
C73 N18 Cu10 120.0(10) . .
O18 N18 Cu10 123.7(8) . .
C83 N19 Cu6 110.0(7) . .
C82 N20 O20 118.0(11) . .
C82 N20 Cu6 116.3(9) . .
O20 N20 Cu6 125.2(7) . .
O1 C1 N2 125.2(11) . .
O1 C1 C2 120.2(12) . .
N2 C1 C2 114.6(12) . .
N1 C2 C1 106.5(10) . .
N1 C2 C3 114.2(11) . .
C1 C2 C3 109.4(11) . .
C4 C3 C2 110.8(10) . .
C5 C4 C9 118.4(10) . .
C5 C4 C3 123.1(11) . .
C9 C4 C3 118.4(10) . .
C4 C5 C6 122.3(11) . .
C5 C6 C7 117.8(11) . .
C8 C7 C6 119.6(12) . .
C7 C8 C9 120.9(12) . .
C8 C9 C4 120.7(11) . .
N4 C10 O3 124.6(12) . .
N4 C10 C11 116.3(11) . .
O3 C10 C11 119.0(11) . .
N3 C11 C12 115.1(12) . .
N3 C11 C10 109.2(9) . .
C12 C11 C10 111.9(11) . .
C13 C12 C11 111.0(12) . .
C14 C13 C18 116.4(15) . .
C14 C13 C12 125.2(16) . .
C18 C13 C12 118.4(13) . .
C13 C14 C15 125.3(16) . .
C14 C15 C16 113.5(14) . .
C17 C16 C15 124.2(16) . .
C16 C17 C18 114.6(16) . .
C13 C18 C17 126.1(16) . .
O5 C19 N6 124.4(13) . .
O5 C19 C20 123.8(13) . .
N6 C19 C20 111.8(13) . .
N5 C20 C19 112.3(13) . .
N5 C20 C21 109.4(15) . .
C19 C20 C21 107.3(14) . .
C22 C21 C20 113.7(17) . .
C23 C22 C21 124(2) . .
C23 C22 C27 117.7(17) . .
C21 C22 C27 117.7(19) . .
C22 C23 C24 126.4(18) . .
C23 C24 C25 116.1(16) . .
C26 C25 C24 116.3(18) . .
C25 C26 C27 124.2(19) . .
C22 C27 C26 119.4(17) . .
N8 C28 O7 126.1(10) . .
N8 C28 C29 114.1(11) . .
O7 C28 C29 119.6(10) . .
N7 C29 C28 109.4(9) . .
N7 C29 C30 113.4(10) . .
C28 C29 C30 110.6(11) . .
C31 C30 C29 111.0(10) . .
C32 C31 C36 121.3(14) . .
C32 C31 C30 118.8(13) . .
C36 C31 C30 120.0(13) . .
C31 C32 C33 121.4(15) . .
C34 C33 C32 116.9(15) . .
C35 C34 C33 120.3(16) . .
C34 C35 C36 122.5(15) . .
C31 C36 C35 117.6(14) . .
N10 C37 O9 123.0(13) . .
N10 C37 C38 115.2(12) . .
O9 C37 C38 121.4(11) . .
N9 C38 C37 109.7(11) . .
N9 C38 C39 114.0(13) . .
C37 C38 C39 105.9(13) . .
C40 C39 C38 116.6(16) . .
C41 C40 C45 115.9(17) . .
C41 C40 C39 127(2) . .
C45 C40 C39 117.2(19) . .
C40 C41 C42 124.0(18) . .
C41 C42 C43 119.2(16) . .
C44 C43 C42 117.2(17) . .
C43 C44 C45 119.1(17) . .
C40 C45 C44 124.6(17) . .
O11 C46 N12 121.2(12) . .
O11 C46 C47 121.7(11) . .
N12 C46 C47 116.9(11) . .
N11 C47 C46 107.0(11) . .
N11 C47 C48 112.3(12) . .
C46 C47 C48 111.8(12) . .
C49 C48 C47 111.3(13) . .
C50 C49 C54 117(2) . .
C50 C49 C48 119.9(17) . .
C54 C49 C48 123.4(19) . .
C51 C50 C49 118(2) . .
C50 C51 C52 125(2) . .
C53 C52 C51 118(2) . .
C54 C53 C52 116(2) . .
C53 C54 C49 127(2) . .
N14 C55 O13 126.2(11) . .
N14 C55 C56 114.7(11) . .
O13 C55 C56 119.0(11) . .
N13 C56 C57 113.6(12) . .
N13 C56 C55 107.5(11) . .
C57 C56 C55 112.2(11) . .
C58 C57 C56 115.7(13) . .
C59 C58 C63 122.4(16) . .
C59 C58 C57 123.2(16) . .
C63 C58 C57 113.6(15) . .
C58 C59 C60 121.9(16) . .
C59 C60 C61 114.7(15) . .
C62 C61 C60 122.2(16) . .
C61 C62 C63 119.2(17) . .
C58 C63 C62 119.4(15) . .
N16 C64 O15 125.4(14) . .
N16 C64 C65 115.8(15) . .
O15 C64 C65 118.8(13) . .
C64 C65 C66 114.1(17) . .
C64 C65 N15 108.6(12) . .
C66 C65 N15 109.4(15) . .
C65 C66 C67 113.9(13) . .
C68 C67 C72 115.3(16) . .
C68 C67 C66 125.0(18) . .
C72 C67 C66 119.6(17) . .
C67 C68 C69 128.8(18) . .
C68 C69 C70 113.2(15) . .
C71 C70 C69 120.4(16) . .
C70 C71 C72 119.9(17) . .
C67 C72 C71 122.4(16) . .
N18 C73 O17 123.6(14) . .
N18 C73 C74 117.2(14) . .
O17 C73 C74 118.9(14) . .
C75 C74 C73 116.5(16) . .
C75 C74 N17 110.3(14) . .
C73 C74 N17 107.3(12) . .
C74 C75 C76 114.6(16) . .
C77 C76 C81 121.1(19) . .
C77 C76 C75 126(2) . .
C81 C76 C75 112(2) . .
C76 C77 C78 122.8(19) . .
C77 C78 C79 113.4(17) . .
C80 C79 C78 124.8(19) . .
C79 C80 C81 116.3(19) . .
C76 C81 C80 121.7(19) . .
N20 C82 O19 120.3(12) . .
N20 C82 C83 118.8(12) . .
O19 C82 C83 120.9(11) . .
N19 C83 C82 110.5(10) . .
N19 C83 C84 112.6(10) . .
C82 C83 C84 112.3(10) . .
C85 C84 C83 112.2(10) . .
C86 C85 C84 123.8(12) . .
C86 C85 C90 113.3(14) . .
C84 C85 C90 122.8(15) . .
C87 C86 C85 123.4(16) . .
C86 C87 C88 116.0(19) . .
C89 C88 C87 124.0(18) . .
C90 C89 C88 120.4(18) . .
C89 C90 C85 122.6(19) . .
O100 C100 O101 121.5(10) . .
O100 C100 C101 117.7(11) . .
O101 C100 C101 120.7(10) . .
O100 C100 Gd2 60.3(5) . 1_454
O101 C100 Gd2 61.9(6) . 1_454
C101 C100 Gd2 172.8(10) . 1_454
C103 C101 C102 121.3(10) . .
C103 C101 C100 120.0(10) . .
C102 C101 C100 118.5(11) . .
C104 C102 C101 118.4(13) . .
C101 C103 C105 118.1(11) . .
C106 C104 C102 121.0(12) . .
C103 C105 C106 121.1(11) . .
C104 C106 C105 119.7(10) . .
C104 C106 C107 121.7(11) . .
C105 C106 C107 118.6(10) . .
O103 C107 O102 119.9(10) . .
O103 C107 C106 121.8(11) . .
O102 C107 C106 118.1(11) . .
O103 C107 Gd1 59.7(6) . .
O102 C107 Gd1 60.3(6) . .
C106 C107 Gd1 175.0(8) . .
O200 C200 O201 122.1(10) . .
O200 C200 C201 117.7(11) . .
O201 C200 C201 120.2(10) . .
C202 C201 C203 118.3(11) . .
C202 C201 C200 121.1(11) . .
C203 C201 C200 120.5(10) . .
C201 C202 C205 119.2(12) . .
C204 C203 C201 121.8(10) . .
C203 C204 C206 120.3(11) . .
C206 C205 C202 121.1(11) . .
C205 C206 C204 119.3(11) . .
C205 C206 C207 120.8(11) . .
C204 C206 C207 119.7(11) . .
O202 C207 O203 122.6(10) . .
O202 C207 C206 119.7(9) . .
O203 C207 C206 117.7(10) . .

loop_
_geom_bond_atom_site_label_1
_geom_bond_atom_site_label_2
_geom_bond_distance
_geom_bond_site_symmetry_2
Gd1 O203 2.336(7) .
Gd1 O6 2.375(9) .
Gd1 O4 2.404(7) .
Gd1 O2 2.409(8) .
Gd1 O10 2.416(8) .
Gd1 O8 2.435(7) .
Gd1 O103 2.472(8) .
Gd1 O102 2.481(8) .
Gd1 C107 2.854(11) .
Gd2 O200 2.304(7) .
Gd2 O18 2.407(8) .
Gd2 O14 2.414(9) .
Gd2 O20 2.417(7) .
Gd2 O16 2.423(7) .
Gd2 O100 2.448(8) 1_656
Gd2 O101 2.483(8) 1_656
Gd2 O12 2.495(7) .
Gd2 C100 2.813(11) 1_656
Cu1 O1 1.906(8) .
Cu1 O2 1.914(9) .
Cu1 N10 1.920(9) .
Cu1 N9 2.044(10) .
Cu2 N2 1.866(10) .
Cu2 O4 1.911(8) .
Cu2 O3 1.915(8) .
Cu2 N1 1.964(10) .
Cu3 O5 1.902(9) .
Cu3 N4 1.909(10) .
Cu3 O6 1.911(8) .
Cu3 N3 2.002(9) .
Cu4 O7 1.900(8) .
Cu4 N6 1.911(10) .
Cu4 O8 1.951(8) .
Cu4 N5 2.026(13) .
Cu4 O305 2.416(11) .
Cu5 N8 1.878(11) .
Cu5 O9 1.902(9) .
Cu5 O10 1.914(7) .
Cu5 N7 2.005(10) .
Cu6 N20 1.916(10) .
Cu6 O11 1.934(9) .
Cu6 O12 1.936(7) .
Cu6 N19 2.021(8) .
Cu7 O13 1.907(8) .
Cu7 N12 1.913(10) .
Cu7 O14 1.914(9) .
Cu7 N11 1.994(12) .
Cu8 N14 1.874(11) .
Cu8 O16 1.895(8) .
Cu8 O15 1.898(10) .
Cu8 N13 1.985(10) .
Cu9 N16 1.897(12) .
Cu9 O18 1.902(8) .
Cu9 O17 1.922(10) .
Cu9 N15 1.971(14) .
Cu10 N18 1.902(11) .
Cu10 O20 1.907(8) .
Cu10 O19 1.916(8) .
Cu10 N17 2.013(12) .
O1 C1 1.286(15) .
O2 N2 1.422(12) .
O3 C10 1.281(15) .
O4 N4 1.359(12) .
O5 C19 1.248(17) .
O6 N6 1.400(13) .
O7 C28 1.299(15) .
O8 N8 1.409(12) .
O9 C37 1.317(15) .
O10 N10 1.380(13) .
O11 C46 1.297(14) .
O12 N12 1.337(12) .
O13 C55 1.328(15) .
O14 N14 1.419(11) .
O15 C64 1.297(18) .
O16 N16 1.400(14) .
O17 C73 1.296(17) .
O18 N18 1.396(13) .
O19 C82 1.348(16) .
O20 N20 1.375(11) .
O100 C100 1.254(14) .
O100 Gd2 2.448(8) 1_454
O101 C100 1.278(14) .
O101 Gd2 2.483(7) 1_454
O102 C107 1.290(15) .
O103 C107 1.252(14) .
O200 C200 1.227(13) .
O201 C200 1.281(14) .
O202 C207 1.238(13) .
O203 C207 1.251(11) .
O305 C300 1.52(3) .
N1 C2 1.497(17) .
N2 C1 1.298(17) .
N3 C11 1.479(17) .
N4 C10 1.268(15) .
N5 C20 1.46(2) .
N6 C19 1.301(18) .
N7 C29 1.490(16) .
N8 C28 1.292(15) .
N9 C38 1.425(16) .
N10 C37 1.253(16) .
N11 C47 1.495(16) .
N12 C46 1.317(15) .
N13 C56 1.451(17) .
N14 C55 1.209(15) .
N15 C65 1.52(2) .
N16 C64 1.267(18) .
N17 C74 1.539(19) .
N18 C73 1.281(18) .
N19 C83 1.458(17) .
N20 C82 1.258(16) .
C1 C2 1.542(17) .
C2 C3 1.553(18) .
C3 C4 1.548(16) .
C4 C5 1.335(13) .
C4 C9 1.390(13) .
C5 C6 1.372(14) .
C6 C7 1.451(15) .
C7 C8 1.302(14) .
C8 C9 1.389(13) .
C10 C11 1.544(18) .
C11 C12 1.512(16) .
C12 C13 1.494(19) .
C13 C14 1.296(14) .
C13 C18 1.355(16) .
C14 C15 1.401(16) .
C15 C16 1.465(16) .
C16 C17 1.298(16) .
C17 C18 1.410(16) .
C19 C20 1.57(2) .
C20 C21 1.65(3) .
C21 C22 1.36(3) .
C22 C23 1.312(15) .
C22 C27 1.375(17) .
C23 C24 1.389(16) .
C24 C25 1.478(18) .
C25 C26 1.326(16) .
C26 C27 1.407(17) .
C28 C29 1.510(16) .
C29 C30 1.588(18) .
C30 C31 1.511(19) .
C31 C32 1.352(19) .
C31 C36 1.394(19) .
C32 C33 1.45(2) .
C33 C34 1.42(2) .
C34 C35 1.35(2) .
C35 C36 1.42(2) .
C37 C38 1.535(19) .
C38 C39 1.54(2) .
C39 C40 1.46(2) .
C40 C41 1.310(15) .
C40 C45 1.366(16) .
C41 C42 1.382(16) .
C42 C43 1.470(17) .
C43 C44 1.316(16) .
C44 C45 1.423(16) .
C46 C47 1.500(19) .
C47 C48 1.59(2) .
C48 C49 1.54(3) .
C49 C50 1.41(3) .
C49 C54 1.48(3) .
C50 C51 1.40(3) .
C51 C52 1.46(3) .
C52 C53 1.45(3) .
C53 C54 1.38(3) .
C55 C56 1.559(16) .
C56 C57 1.541(19) .
C57 C58 1.47(2) .
C58 C59 1.315(14) .
C58 C63 1.378(16) .
C59 C60 1.410(16) .
C60 C61 1.465(17) .
C61 C62 1.337(16) .
C62 C63 1.397(16) .
C64 C65 1.47(2) .
C65 C66 1.49(2) .
C66 C67 1.51(2) .
C67 C68 1.317(15) .
C67 C72 1.362(16) .
C68 C69 1.365(16) .
C69 C70 1.479(17) .
C70 C71 1.306(16) .
C71 C72 1.411(16) .
C73 C74 1.49(2) .
C74 C75 1.46(2) .
C75 C76 1.47(3) .
C76 C77 1.288(16) .
C76 C81 1.367(17) .
C77 C78 1.417(17) .
C78 C79 1.460(18) .
C79 C80 1.305(17) .
C80 C81 1.411(17) .
C82 C83 1.489(16) .
C83 C84 1.524(15) .
C84 C85 1.473(19) .
C85 C86 1.46(2) .
C85 C90 1.52(2) .
C86 C87 1.39(2) .
C87 C88 1.43(3) .
C88 C89 1.37(3) .
C89 C90 1.31(2) .
C100 C101 1.505(14) .
C100 Gd2 2.813(11) 1_454
C101 C103 1.371(16) .
C101 C102 1.441(18) .
C102 C104 1.375(18) .
C103 C105 1.390(15) .
C104 C106 1.361(18) .
C105 C106 1.420(17) .
C106 C107 1.525(15) .
C200 C201 1.495(15) .
C201 C202 1.407(16) .
C201 C203 1.409(17) .
C202 C205 1.413(16) .
C203 C204 1.334(14) .
C204 C206 1.430(15) .
C205 C206 1.352(17) .
C206 C207 1.464(15) .
